data_7155338
loop_
_publ_author_name
'Mungalpara, Disha'
'Kelm, Harald'
'Valkonen, Arto'
'Rissanen, Kari'
'Keller, Sandro'
'Kubik, Stefan'

_publ_section_title
;
 Oxoanion binding to a cyclic pseudopeptide containing 1,4-disubstituted
 1,2,3-triazole moieties.
;
_journal_issue 1
_journal_name_full 'Organic &amp; biomolecular chemistry'
_journal_page_first 102
_journal_page_last 113
_journal_paper_doi 10.1039/c6ob02172g
_journal_volume 15
_journal_year 2016
_chemical_absolute_configuration ad
_chemical_formula_moiety '2(C30 H27 N15 O3), 3(C16 H36 N), 3(H2 O4 P), 5(C2 H6 O S), 3.4(O)'
_chemical_formula_sum 'C118 H198 N33 O26.4 P3 S5'
_chemical_formula_weight 2754.69
_space_group_crystal_system orthorhombic
_space_group_IT_number 18
_space_group_name_Hall 'P 2 2ab'
_space_group_name_H-M_alt 'P 21 21 2'
_symmetry_space_group_name_Hall 'P 2 2ab'
_symmetry_space_group_name_H-M 'P 21 21 2'
_atom_sites_solution_hydrogens mixed
_audit_creation_method SHELXL-2014/7
_audit_update_record
;
2016-09-14 deposited with the CCDC.
2016-10-27 downloaded from the CCDC.
;
_cell_angle_alpha 90
_cell_angle_beta 90
_cell_angle_gamma 90
_cell_formula_units_Z 2
_cell_length_a 32.0131(5)
_cell_length_b 15.5735(2)
_cell_length_c 14.7710(4)
_cell_measurement_reflns_used 11501
_cell_measurement_temperature 120(2)
_cell_measurement_theta_max 73.9330
_cell_measurement_theta_min 3.9420
_cell_volume 7364.2(2)
_computing_cell_refinement 'CrysAlisPro 1.171.38.41 (Rigaku OD, 2015)'
_computing_data_collection 'CrysAlisPro 1.171.38.41 (Rigaku OD, 2015)'
_computing_data_reduction 'CrysAlisPro 1.171.38.41 (Rigaku OD, 2015)'
_computing_molecular_graphics SHELXL-2014/7
_computing_publication_material SHELXL-2014/7
_computing_structure_refinement 'SHELXL-2014/7 (Sheldrick, 2014)'
_computing_structure_solution 'SIR2014 (Burla, et al, 2014)'
_diffrn_ambient_temperature 120(2)
_diffrn_detector_area_resol_mean 5.1977
_diffrn_measured_fraction_theta_full 0.998
_diffrn_measured_fraction_theta_max 0.997
_diffrn_measurement_device_type 'SuperNova, Dual, Cu at zero, Atlas'
_diffrn_measurement_method '\w scans'
_diffrn_radiation_type CuK\a
_diffrn_radiation_wavelength 1.54184
_diffrn_reflns_av_R_equivalents 0.0300
_diffrn_reflns_av_unetI/netI 0.0394
_diffrn_reflns_Laue_measured_fraction_full 0.998
_diffrn_reflns_Laue_measured_fraction_max 0.997
_diffrn_reflns_limit_h_max 37
_diffrn_reflns_limit_h_min -38
_diffrn_reflns_limit_k_max 13
_diffrn_reflns_limit_k_min -18
_diffrn_reflns_limit_l_max 17
_diffrn_reflns_limit_l_min -17
_diffrn_reflns_number 27356
_diffrn_reflns_point_group_measured_fraction_full 0.998
_diffrn_reflns_point_group_measured_fraction_max 0.997
_diffrn_reflns_theta_full 67.684
_diffrn_reflns_theta_max 68.246
_diffrn_reflns_theta_min 3.960
_diffrn_source 'micro-focus sealed X-ray tube'
_exptl_absorpt_coefficient_mu 1.656
_exptl_absorpt_correction_T_max 0.855
_exptl_absorpt_correction_T_min 0.764
_exptl_absorpt_correction_type analytical
_exptl_absorpt_process_details
;
CrysAlisPro 1.171.38.41 (Rigaku Oxford Diffraction, 2015)
Analytical numeric absorption correction using a multifaceted crystal
model based on expressions derived by R.C. Clark & J.S. Reid.
(Clark, R. C. & Reid, J. S. (1995). Acta Cryst. A51, 887-897)
Empirical absorption correction using spherical harmonics,
 implemented in SCALE3 ABSPACK scaling algorithm.
;
_exptl_crystal_colour colourless
_exptl_crystal_density_diffrn 1.242
_exptl_crystal_description prism
_exptl_crystal_F_000 2946
_exptl_crystal_size_max 0.300
_exptl_crystal_size_mid 0.230
_exptl_crystal_size_min 0.150
_refine_diff_density_max 1.150
_refine_diff_density_min -0.641
_refine_diff_density_rms 0.114
_refine_ls_abs_structure_details
;
 Flack x determined using 4377 quotients [(I+)-(I-)]/[(I+)+(I-)]
 (Parsons, Flack and Wagner, Acta Cryst. B69 (2013) 249-259).
;
_refine_ls_abs_structure_Flack 0.037(8)
_refine_ls_extinction_method none
_refine_ls_goodness_of_fit_ref 1.760
_refine_ls_hydrogen_treatment mixed
_refine_ls_matrix_type full
_refine_ls_number_parameters 965
_refine_ls_number_reflns 13466
_refine_ls_number_restraints 511
_refine_ls_restrained_S_all 1.861
_refine_ls_R_factor_all 0.1365
_refine_ls_R_factor_gt 0.1279
_refine_ls_shift/su_max 0.000
_refine_ls_shift/su_mean 0.000
_refine_ls_structure_factor_coef Fsqd
_refine_ls_weighting_details 'w=1/[\s^2^(Fo^2^)+(0.2000P)^2^] where P=(Fo^2^+2Fc^2^)/3'
_refine_ls_weighting_scheme calc
_refine_ls_wR_factor_gt 0.3742
_refine_ls_wR_factor_ref 0.3923
_reflns_Friedel_coverage 0.819
_reflns_Friedel_fraction_full 0.999
_reflns_Friedel_fraction_max 0.997
_reflns_number_gt 11900
_reflns_number_total 13466
_reflns_threshold_expression 'I > 2\s(I)'
_cod_data_source_file c6ob02172g2.cif
_cod_data_source_block 3-1_5TBA-1_5H2PO4-2_5DMSO-1_7H2O
_cod_depositor_comments 'Adding full bibliography for 7155338--7155339.cif.'
_cod_original_formula_sum 'C118 H198 N33 O26.40 P3 S5'
_cod_database_code 7155338
_shelx_shelxl_version_number 2014/7
_shelx_space_group_comment
;
The symmetry employed for this shelxl refinement is uniquely defined
by the following loop, which should always be used as a source of
symmetry information in preference to the above space-group names.
They are only intended as comments.
;
_shelx_estimated_absorpt_t_min 0.636
_shelx_estimated_absorpt_t_max 0.789

loop_
_space_group_symop_operation_xyz
'x, y, z'
'-x, -y, z'
'x+1/2, -y+1/2, -z'
'-x+1/2, y+1/2, -z'

loop_
_atom_site_label
_atom_site_type_symbol
_atom_site_fract_x
_atom_site_fract_y
_atom_site_fract_z
_atom_site_U_iso_or_equiv
_atom_site_adp_type
_atom_site_occupancy
_atom_site_site_symmetry_order
_atom_site_calc_flag
_atom_site_refinement_flags_posn
_atom_site_refinement_flags_adp
_atom_site_refinement_flags_occupancy
_atom_site_disorder_assembly
_atom_site_disorder_group
O13 O 0.5621(3) 1.1350(5) 0.8025(8) 0.083(3) Uani 1 1 d . U . . .
O28 O 0.7102(3) 0.9854(9) 0.1223(10) 0.115(4) Uani 1 1 d . U . . .
O43 O 0.6418(2) 0.5236(5) 0.6206(6) 0.0639(18) Uani 1 1 d . . . . .
N1 N 0.5669(3) 0.6076(5) 0.6907(6) 0.056(2) Uani 1 1 d . . . . .
N2 N 0.5699(3) 0.5791(5) 0.7754(6) 0.059(2) Uani 1 1 d . . . . .
N3 N 0.5678(3) 0.6444(6) 0.8281(7) 0.067(2) Uani 1 1 d . . . . .
N7 N 0.5571(2) 0.8688(4) 0.7560(7) 0.055(2) Uani 1 1 d . . . . .
N12 N 0.5519(2) 1.0101(4) 0.7194(8) 0.060(2) Uani 1 1 d . . . . .
H12 H 0.5474 0.9908 0.6643 0.072 Uiso 1 1 calc R U . . .
N16 N 0.5958(3) 1.1452(7) 0.5994(10) 0.074(2) Uani 1 1 d . U . . .
N17 N 0.6291(3) 1.1819(9) 0.6380(9) 0.087(3) Uani 1 1 d . U . . .
N18 N 0.6612(3) 1.1740(9) 0.5873(10) 0.088(3) Uani 1 1 d . U . . .
N22 N 0.6602(3) 1.0657(7) 0.3758(9) 0.077(2) Uani 1 1 d . U . . .
N27 N 0.6631(4) 0.9951(8) 0.2479(10) 0.086(3) Uani 1 1 d . U . . .
H27 H 0.6384 0.9766 0.2655 0.103 Uiso 1 1 calc R U . . .
N31 N 0.6677(3) 0.8085(8) 0.1526(10) 0.085(4) Uani 1 1 d . . . . .
N32 N 0.7005(3) 0.7706(9) 0.1171(9) 0.082(3) Uani 1 1 d . . . . .
N33 N 0.7102(3) 0.7035(8) 0.1685(7) 0.068(2) Uani 1 1 d . . . . .
N37 N 0.6520(2) 0.6353(5) 0.3677(6) 0.0548(18) Uani 1 1 d . . . . .
N42 N 0.6167(2) 0.5811(4) 0.4895(6) 0.0509(18) Uani 1 1 d . . . . .
H42 H 0.5941 0.6036 0.4653 0.061 Uiso 1 1 calc R U . . .
C4 C 0.5625(3) 0.7171(5) 0.7765(8) 0.057(3) Uani 1 1 d . . . . .
C5 C 0.5623(3) 0.6944(5) 0.6902(7) 0.051(2) Uani 1 1 d . . . . .
H5 H 0.5596 0.7309 0.6390 0.061 Uiso 1 1 calc R U . . .
C6 C 0.5584(2) 0.8022(6) 0.8170(8) 0.054(2) Uani 1 1 d . . . . .
C8 C 0.5536(3) 0.9492(6) 0.7898(9) 0.057(2) Uani 1 1 d . . . . .
C9 C 0.5493(3) 0.9670(7) 0.8807(9) 0.065(3) Uani 1 1 d . . . . .
H9 H 0.5452 1.0243 0.9007 0.078 Uiso 1 1 calc R U . . .
C10 C 0.5509(3) 0.9005(8) 0.9423(10) 0.070(3) Uani 1 1 d . . . . .
H10 H 0.5494 0.9112 1.0055 0.083 Uiso 1 1 calc R U . . .
C11 C 0.5546(3) 0.8174(6) 0.9089(9) 0.060(2) Uani 1 1 d . . . . .
H11 H 0.5546 0.7703 0.9498 0.072 Uiso 1 1 calc R U . . .
C13 C 0.5569(3) 1.0981(6) 0.7298(11) 0.070(3) Uani 1 1 d . U . . .
C14 C 0.5548(3) 1.1472(6) 0.6397(11) 0.073(3) Uani 1 1 d . U . . .
H14 H 0.5347 1.1173 0.5986 0.087 Uiso 1 1 calc R U . . .
C15 C 0.5393(4) 1.2381(7) 0.6562(13) 0.086(4) Uani 1 1 d . U . . .
H15A H 0.5594 1.2689 0.6943 0.129 Uiso 1 1 calc R U . . .
H15B H 0.5122 1.2362 0.6868 0.129 Uiso 1 1 calc R U . . .
H15C H 0.5364 1.2680 0.5981 0.129 Uiso 1 1 calc R U . . .
C19 C 0.6487(4) 1.1335(9) 0.5120(13) 0.088(3) Uani 1 1 d . U . . .
C20 C 0.6064(3) 1.1142(7) 0.5260(13) 0.080(3) Uani 1 1 d . U . . .
H20 H 0.5890 1.0827 0.4860 0.096 Uiso 1 1 calc R U . . .
C21 C 0.6767(4) 1.1143(10) 0.4405(13) 0.089(3) Uani 1 1 d . U . . .
C23 C 0.6839(4) 1.0498(9) 0.3083(13) 0.088(3) Uani 1 1 d . U . . .
C24 C 0.7250(4) 1.0745(12) 0.2976(16) 0.104(4) Uani 1 1 d . U . . .
H24 H 0.7401 1.0621 0.2439 0.125 Uiso 1 1 calc R U . . .
C25 C 0.7424(4) 1.1167(13) 0.3664(16) 0.110(4) Uani 1 1 d . U . . .
H25 H 0.7712 1.1306 0.3652 0.132 Uiso 1 1 calc R U . . .
C26 C 0.7185(4) 1.1393(13) 0.4376(16) 0.110(4) Uani 1 1 d . U . . .
H26 H 0.7301 1.1721 0.4856 0.132 Uiso 1 1 calc R U . . .
C28 C 0.6757(5) 0.9680(10) 0.1687(12) 0.088(3) Uani 1 1 d . U . . .
C29 C 0.6502(5) 0.8928(12) 0.1191(13) 0.094(4) Uani 1 1 d . U . . .
H29 H 0.6202 0.8968 0.1374 0.113 Uiso 1 1 calc R U . . .
C30 C 0.6528(6) 0.8924(14) 0.0160(15) 0.116(5) Uani 1 1 d . U . . .
H30A H 0.6628 0.9483 -0.0052 0.174 Uiso 1 1 calc R U . . .
H30B H 0.6250 0.8812 -0.0094 0.174 Uiso 1 1 calc R U . . .
H30C H 0.6722 0.8474 -0.0036 0.174 Uiso 1 1 calc R U . . .
C34 C 0.6829(3) 0.7027(7) 0.2403(9) 0.064(3) Uani 1 1 d . . . . .
C35 C 0.6552(3) 0.7697(8) 0.2291(11) 0.072(3) Uani 1 1 d . . . . .
H35 H 0.6324 0.7850 0.2670 0.087 Uiso 1 1 calc R U . . .
C36 C 0.6850(3) 0.6382(7) 0.3110(8) 0.058(2) Uani 1 1 d . . . . .
C38 C 0.6533(3) 0.5800(5) 0.4353(8) 0.055(2) Uani 1 1 d . . . . .
C39 C 0.6860(3) 0.5215(8) 0.4495(10) 0.072(3) Uani 1 1 d . . . . .
H39 H 0.6863 0.4828 0.4993 0.087 Uiso 1 1 calc R U . . .
C40 C 0.7184(4) 0.5239(9) 0.3847(10) 0.079(4) Uani 1 1 d . . . . .
H40 H 0.7405 0.4833 0.3884 0.095 Uiso 1 1 calc R U . . .
C41 C 0.7187(4) 0.5834(9) 0.3171(10) 0.074(3) Uani 1 1 d . . . . .
H41 H 0.7412 0.5869 0.2756 0.089 Uiso 1 1 calc R U . . .
C43 C 0.6135(3) 0.5513(5) 0.5734(8) 0.052(2) Uani 1 1 d . . . . .
C44 C 0.5681(3) 0.5505(5) 0.6090(7) 0.051(2) Uani 1 1 d . . . . .
H44 H 0.5489 0.5734 0.5614 0.061 Uiso 1 1 calc R U . . .
C45 C 0.5555(5) 0.4596(7) 0.6337(11) 0.081(4) Uani 1 1 d . . . . .
H45A H 0.5780 0.4324 0.6684 0.121 Uiso 1 1 calc R U . . .
H45B H 0.5503 0.4266 0.5784 0.121 Uiso 1 1 calc R U . . .
H45C H 0.5300 0.4611 0.6705 0.121 Uiso 1 1 calc R U . . .
N46 N 0.8333(3) 0.8615(11) 0.1595(6) 0.091(3) Uani 1 1 d . U . . .
C47 C 0.8189(4) 0.8600(12) 0.2592(7) 0.082(4) Uani 1 1 d . . . . .
H47A H 0.8331 0.8113 0.2894 0.098 Uiso 1 1 calc R U . . .
H47B H 0.8291 0.9132 0.2883 0.098 Uiso 1 1 calc R U . . .
C48 C 0.7738(5) 0.8526(12) 0.2788(9) 0.086(4) Uani 1 1 d . . . . .
H48A H 0.7634 0.7948 0.2620 0.103 Uiso 1 1 calc R U . . .
H48B H 0.7579 0.8960 0.2439 0.103 Uiso 1 1 calc R U . . .
C49 C 0.7684(6) 0.8676(12) 0.3797(9) 0.095(5) Uani 1 1 d . . . . .
H49A H 0.7895 0.8323 0.4117 0.113 Uiso 1 1 calc R U . . .
H49B H 0.7752 0.9285 0.3923 0.113 Uiso 1 1 calc R U . . .
C50 C 0.7287(7) 0.8497(12) 0.4186(12) 0.103(5) Uani 1 1 d . . . . .
H50A H 0.7073 0.8842 0.3882 0.155 Uiso 1 1 calc R U . . .
H50B H 0.7293 0.8640 0.4832 0.155 Uiso 1 1 calc R U . . .
H50C H 0.7223 0.7886 0.4112 0.155 Uiso 1 1 calc R U . . .
C51 C 0.8142(4) 0.9341(13) 0.1064(8) 0.090(4) Uani 1 1 d . U . . .
H51A H 0.8236 0.9296 0.0427 0.108 Uiso 1 1 calc R U . . .
H51B H 0.7835 0.9273 0.1070 0.108 Uiso 1 1 calc R U . . .
C52 C 0.8247(4) 1.0216(14) 0.1407(9) 0.096(4) Uani 1 1 d . U . . .
H52A H 0.8554 1.0295 0.1388 0.115 Uiso 1 1 calc R U . . .
H52B H 0.8157 1.0264 0.2047 0.115 Uiso 1 1 calc R U . . .
C53 C 0.8037(5) 1.0935(15) 0.0849(10) 0.102(4) Uani 1 1 d . U . . .
H53A H 0.8141 1.0912 0.0219 0.122 Uiso 1 1 calc R U . . .
H53B H 0.7731 1.0836 0.0835 0.122 Uiso 1 1 calc R U . . .
C54 C 0.8123(6) 1.1814(15) 0.1240(13) 0.107(5) Uani 1 1 d . U . . .
H54A H 0.7981 1.2250 0.0874 0.161 Uiso 1 1 calc R U . . .
H54B H 0.8425 1.1922 0.1235 0.161 Uiso 1 1 calc R U . . .
H54C H 0.8020 1.1839 0.1864 0.161 Uiso 1 1 calc R U . . .
C55 C 0.8807(4) 0.8617(15) 0.1641(10) 0.102(4) Uani 1 1 d . U . . .
H55A H 0.8899 0.9182 0.1875 0.122 Uiso 1 1 calc R U . . .
H55B H 0.8896 0.8177 0.2084 0.122 Uiso 1 1 calc R U . . .
C56 C 0.9026(5) 0.8450(19) 0.0766(13) 0.122(5) Uani 1 1 d . U . . .
H56A H 0.8928 0.8859 0.0299 0.146 Uiso 1 1 calc R U . . .
H56B H 0.8966 0.7860 0.0554 0.146 Uiso 1 1 calc R U . . .
C57 C 0.9495(5) 0.8560(18) 0.0919(14) 0.121(5) Uani 1 1 d . U . . .
H57A H 0.9582 0.8211 0.1447 0.145 Uiso 1 1 calc R U . . .
H57B H 0.9556 0.9169 0.1056 0.145 Uiso 1 1 calc R U . . .
C58 C 0.9751(6) 0.827(2) 0.0062(17) 0.141(8) Uani 1 1 d . U . . .
H58A H 0.9951 0.8726 -0.0100 0.211 Uiso 1 1 calc R U . . .
H58B H 0.9560 0.8176 -0.0446 0.211 Uiso 1 1 calc R U . . .
H58C H 0.9903 0.7743 0.0197 0.211 Uiso 1 1 calc R U . . .
C59 C 0.8172(5) 0.7720(11) 0.1160(9) 0.081(3) Uani 1 1 d . U . . .
H59A H 0.7863 0.7739 0.1136 0.097 Uiso 1 1 calc R U . . .
H59B H 0.8274 0.7694 0.0527 0.097 Uiso 1 1 calc R U . . .
C60 C 0.8291(5) 0.6938(12) 0.1601(11) 0.087(4) Uani 1 1 d . U . . .
H60A H 0.8172 0.6950 0.2219 0.105 Uiso 1 1 calc R U . . .
H60B H 0.8599 0.6945 0.1668 0.105 Uiso 1 1 calc R U . . .
C61 C 0.8160(6) 0.6008(12) 0.1133(12) 0.098(4) Uani 1 1 d . U . . .
H61A H 0.7855 0.6011 0.1026 0.117 Uiso 1 1 calc R U . . .
H61B H 0.8298 0.5969 0.0535 0.117 Uiso 1 1 calc R U . . .
C62 C 0.8265(7) 0.5230(15) 0.1653(15) 0.120(7) Uani 1 1 d . . . . .
H62A H 0.8166 0.4722 0.1325 0.180 Uiso 1 1 calc R U . . .
H62B H 0.8130 0.5255 0.2247 0.180 Uiso 1 1 calc R U . . .
H62C H 0.8568 0.5195 0.1731 0.180 Uiso 1 1 calc R U . . .
N63 N 0.5000 0.5000 0.2591(9) 0.086(4) Uani 1 2 d DS TU P . .
C64 C 0.5317(12) 0.523(3) 0.180(2) 0.135(15) Uani 0.5 1 d D U P A 1
H64A H 0.5475 0.4709 0.1630 0.162 Uiso 0.5 1 calc R U P A 1
H64B H 0.5156 0.5419 0.1261 0.162 Uiso 0.5 1 calc R U P A 1
C65 C 0.5625(15) 0.594(3) 0.206(3) 0.20(3) Uani 0.5 1 d D U P A 1
H65A H 0.5726 0.5842 0.2688 0.244 Uiso 0.5 1 calc R U P A 1
H65B H 0.5484 0.6504 0.2043 0.244 Uiso 0.5 1 calc R U P A 1
C66 C 0.6006(10) 0.593(2) 0.138(3) 0.122(13) Uani 0.5 1 d D U P A 1
H66A H 0.6272 0.6036 0.1703 0.146 Uiso 0.5 1 calc R U P A 1
H66B H 0.6024 0.5371 0.1064 0.146 Uiso 0.5 1 calc R U P A 1
C67 C 0.5913(8) 0.6664(19) 0.0698(18) 0.080(7) Uani 0.5 1 d D U P A 1
H67A H 0.6139 0.6695 0.0251 0.121 Uiso 0.5 1 calc R U P A 1
H67B H 0.5648 0.6549 0.0389 0.121 Uiso 0.5 1 calc R U P A 1
H67C H 0.5894 0.7211 0.1023 0.121 Uiso 0.5 1 calc R U P A 1
C68 C 0.5210(9) 0.4103(15) 0.277(2) 0.091(8) Uani 0.5 1 d D U P A 1
H68A H 0.4998 0.3690 0.2984 0.109 Uiso 0.5 1 calc R U P A 1
H68B H 0.5329 0.3879 0.2194 0.109 Uiso 0.5 1 calc R U P A 1
C69 C 0.5557(10) 0.420(2) 0.347(2) 0.091(9) Uani 0.5 1 d D U P A 1
H69A H 0.5732 0.4705 0.3322 0.109 Uiso 0.5 1 calc R U P A 1
H69B H 0.5431 0.4300 0.4077 0.109 Uiso 0.5 1 calc R U P A 1
C70 C 0.5829(14) 0.339(3) 0.350(3) 0.151(19) Uani 0.5 1 d D U P A 1
H70A H 0.5981 0.3324 0.2922 0.181 Uiso 0.5 1 calc R U P A 1
H70B H 0.5654 0.2879 0.3601 0.181 Uiso 0.5 1 calc R U P A 1
C71 C 0.6144(12) 0.351(3) 0.430(3) 0.116(13) Uani 0.5 1 d D U P A 1
H71A H 0.6324 0.2999 0.4336 0.175 Uiso 0.5 1 calc R U P A 1
H71B H 0.6316 0.4017 0.4192 0.175 Uiso 0.5 1 calc R U P A 1
H71C H 0.5990 0.3574 0.4867 0.175 Uiso 0.5 1 calc R U P A 1
C64B C 0.5194(7) 0.5780(12) 0.2210(13) 0.069(5) Uani 0.5 1 d D U P A 2
H64C H 0.5330 0.6126 0.2689 0.083 Uiso 0.5 1 calc R U P A 2
H64D H 0.4986 0.6139 0.1893 0.083 Uiso 0.5 1 calc R U P A 2
C65B C 0.5530(7) 0.5407(15) 0.1523(16) 0.078(6) Uani 0.5 1 d D U P A 2
H65C H 0.5727 0.5013 0.1830 0.094 Uiso 0.5 1 calc R U P A 2
H65D H 0.5394 0.5101 0.1014 0.094 Uiso 0.5 1 calc R U P A 2
C66B C 0.5754(6) 0.6246(13) 0.1195(14) 0.061(5) Uani 0.5 1 d D U P A 2
H66C H 0.5560 0.6600 0.0829 0.073 Uiso 0.5 1 calc R U P A 2
H66D H 0.5847 0.6590 0.1721 0.073 Uiso 0.5 1 calc R U P A 2
C67B C 0.6128(8) 0.598(2) 0.063(2) 0.100(9) Uani 0.5 1 d D U P A 2
H67D H 0.6275 0.6488 0.0409 0.150 Uiso 0.5 1 calc R U P A 2
H67E H 0.6318 0.5628 0.0995 0.150 Uiso 0.5 1 calc R U P A 2
H67F H 0.6032 0.5638 0.0106 0.150 Uiso 0.5 1 calc R U P A 2
C68B C 0.5283(7) 0.4749(14) 0.3419(13) 0.069(5) Uani 0.5 1 d D U P A 2
H68C H 0.5441 0.5263 0.3614 0.083 Uiso 0.5 1 calc R U P A 2
H68D H 0.5101 0.4575 0.3928 0.083 Uiso 0.5 1 calc R U P A 2
C69B C 0.5593(12) 0.402(3) 0.323(2) 0.104(13) Uani 0.5 1 d D U P A 2
H69C H 0.5811 0.4213 0.2800 0.124 Uiso 0.5 1 calc R U P A 2
H69D H 0.5448 0.3517 0.2979 0.124 Uiso 0.5 1 calc R U P A 2
C70B C 0.5788(10) 0.381(2) 0.4170(19) 0.102(9) Uani 0.5 1 d D U P A 2
H70C H 0.5893 0.4344 0.4457 0.122 Uiso 0.5 1 calc R U P A 2
H70D H 0.5573 0.3558 0.4571 0.122 Uiso 0.5 1 calc R U P A 2
C71B C 0.6148(13) 0.317(3) 0.404(3) 0.117(14) Uani 0.5 1 d D U P A 2
H71D H 0.6273 0.3038 0.4627 0.175 Uiso 0.5 1 calc R U P A 2
H71E H 0.6042 0.2648 0.3759 0.175 Uiso 0.5 1 calc R U P A 2
H71F H 0.6361 0.3432 0.3644 0.175 Uiso 0.5 1 calc R U P A 2
P1 P 0.54268(10) 0.75577(14) 0.4217(2) 0.0617(7) Uani 1 1 d . U . . .
O1 O 0.54491(19) 0.6622(3) 0.4322(4) 0.0476(13) Uani 1 1 d . U . . .
O2 O 0.5562(2) 0.8065(4) 0.5062(5) 0.0606(17) Uani 1 1 d D U . . .
O3 O 0.4918(3) 0.7775(6) 0.4225(11) 0.099(3) Uani 1 1 d . U . . .
H3 H 0.4873 0.8222 0.3921 0.148 Uiso 1 1 calc R U . . .
O4 O 0.5571(5) 0.7889(7) 0.3357(9) 0.107(4) Uani 1 1 d . U . . .
H4 H 0.5528 0.8421 0.3334 0.161 Uiso 1 1 calc DR U . . .
P2 P 0.5000 1.0000 0.4747(3) 0.0519(9) Uani 1 2 d S T P . .
O5 O 0.5310(2) 0.9531(4) 0.5365(7) 0.069(2) Uani 1 1 d D . . . .
H5O H 0.540(5) 0.895(4) 0.514(5) 0.103 Uiso 1 1 d D U . . .
O6 O 0.47602(19) 0.9352(4) 0.4162(7) 0.064(2) Uani 1 1 d . . . . .
S1 S 0.66623(8) 0.84581(16) 0.6757(3) 0.0695(8) Uani 1 1 d . . . . .
O7 O 0.7130(2) 0.8567(5) 0.6769(7) 0.071(2) Uani 1 1 d . . . . .
C72 C 0.6463(4) 0.9305(9) 0.6024(13) 0.089(4) Uani 1 1 d . . . . .
H72A H 0.6418 0.9827 0.6381 0.133 Uiso 1 1 calc R U . . .
H72B H 0.6198 0.9121 0.5754 0.133 Uiso 1 1 calc R U . . .
H72C H 0.6666 0.9423 0.5544 0.133 Uiso 1 1 calc R U . . .
C73 C 0.6562(4) 0.7609(8) 0.5959(13) 0.084(4) Uani 1 1 d . . . . .
H73A H 0.6754 0.7664 0.5444 0.126 Uiso 1 1 calc R U . . .
H73B H 0.6273 0.7648 0.5745 0.126 Uiso 1 1 calc R U . . .
H73C H 0.6606 0.7052 0.6254 0.126 Uiso 1 1 calc R U . . .
S2 S 0.82023(12) 0.8722(4) 0.8112(3) 0.0996(13) Uani 1 1 d . . . . .
O8 O 0.8496(4) 0.8503(9) 0.8852(8) 0.103(4) Uani 1 1 d . . . . .
C74 C 0.8001(8) 0.7815(15) 0.7670(17) 0.125(7) Uani 1 1 d . U . . .
H74A H 0.7891 0.7453 0.8158 0.187 Uiso 1 1 calc R U . . .
H74B H 0.8220 0.7503 0.7343 0.187 Uiso 1 1 calc R U . . .
H74C H 0.7774 0.7961 0.7251 0.187 Uiso 1 1 calc R U . . .
C75 C 0.7757(6) 0.9198(14) 0.8632(12) 0.101(5) Uani 1 1 d . U . . .
H75A H 0.7602 0.8759 0.8967 0.152 Uiso 1 1 calc R U . . .
H75B H 0.7577 0.9448 0.8165 0.152 Uiso 1 1 calc R U . . .
H75C H 0.7848 0.9650 0.9050 0.152 Uiso 1 1 calc R U . . .
O10 O 0.5730(3) 0.9592(7) 0.3094(8) 0.055(2) Uani 0.65 1 d D . P B 1
O10B O 0.5788(8) 0.925(2) 0.2268(19) 0.082(7) Uani 0.35 1 d . U P C 2
S3 S 0.9469(2) 0.6020(3) 0.8927(3) 0.0461(9) Uani 0.5 1 d . U P D 1
O9 O 0.9407(4) 0.5096(7) 0.8668(8) 0.048(3) Uani 0.5 1 d . U P D 1
C76 C 0.9771(8) 0.6504(13) 0.8179(14) 0.064(5) Uani 0.5 1 d . U P D 1
H76A H 0.9600 0.6711 0.7674 0.096 Uiso 0.5 1 calc R U P D 1
H76B H 0.9980 0.6097 0.7953 0.096 Uiso 0.5 1 calc R U P D 1
H76C H 0.9913 0.6990 0.8468 0.096 Uiso 0.5 1 calc R U P D 1
C77 C 0.9015(7) 0.6598(12) 0.8505(17) 0.060(5) Uani 0.5 1 d . U P D 1
H77A H 0.8986 0.7141 0.8834 0.090 Uiso 0.5 1 calc R U P D 1
H77B H 0.8764 0.6248 0.8597 0.090 Uiso 0.5 1 calc R U P D 1
H77C H 0.9050 0.6715 0.7858 0.090 Uiso 0.5 1 calc R U P D 1
O11 O 0.9204(7) 0.6065(10) 0.8862(8) 0.059(4) Uani 0.5 1 d . . P E 2
O12 O 1.0285(16) 0.661(3) 0.819(2) 0.071(11) Uani 0.2 1 d . . P F 2

loop_
_atom_site_aniso_label
_atom_site_aniso_U_11
_atom_site_aniso_U_22
_atom_site_aniso_U_33
_atom_site_aniso_U_23
_atom_site_aniso_U_13
_atom_site_aniso_U_12
O13 0.061(5) 0.035(3) 0.152(8) -0.014(4) 0.010(5) -0.011(3)
O28 0.065(5) 0.126(8) 0.153(8) 0.043(7) -0.018(6) -0.037(5)
O43 0.059(4) 0.058(4) 0.075(4) -0.007(3) -0.003(3) 0.016(3)
N1 0.059(4) 0.032(3) 0.079(5) 0.019(3) 0.023(4) 0.012(3)
N2 0.080(6) 0.032(3) 0.066(5) 0.013(3) 0.019(4) 0.008(4)
N3 0.077(6) 0.041(4) 0.082(6) 0.020(4) 0.028(5) 0.013(4)
N7 0.037(4) 0.025(3) 0.104(6) 0.009(3) 0.022(4) 0.002(3)
N12 0.028(3) 0.026(3) 0.126(7) 0.003(4) 0.001(4) -0.002(3)
N16 0.037(3) 0.062(4) 0.125(5) 0.024(4) -0.013(4) -0.012(3)
N17 0.048(4) 0.096(5) 0.117(5) 0.026(4) -0.007(4) -0.026(4)
N18 0.051(4) 0.101(5) 0.112(5) 0.027(4) -0.013(4) -0.026(4)
N22 0.043(4) 0.072(4) 0.116(5) 0.034(4) -0.006(4) -0.002(3)
N27 0.056(4) 0.085(5) 0.118(5) 0.017(4) -0.008(4) -0.012(4)
N31 0.036(4) 0.085(7) 0.135(10) 0.038(7) -0.025(5) -0.014(4)
N32 0.035(4) 0.111(9) 0.101(7) 0.031(7) -0.014(4) -0.012(5)
N33 0.035(4) 0.098(7) 0.072(5) 0.020(5) 0.002(4) -0.002(4)
N37 0.036(3) 0.043(4) 0.085(5) 0.007(4) 0.004(3) 0.014(3)
N42 0.037(3) 0.031(3) 0.084(5) 0.014(3) 0.009(3) 0.009(3)
C4 0.043(4) 0.026(4) 0.102(7) 0.018(4) 0.031(5) 0.005(3)
C5 0.043(4) 0.024(3) 0.085(6) 0.010(4) 0.011(4) 0.003(3)
C6 0.025(3) 0.043(4) 0.093(7) 0.003(4) 0.009(4) 0.007(3)
C8 0.027(4) 0.035(4) 0.108(8) -0.014(4) 0.004(4) 0.002(3)
C9 0.027(4) 0.055(5) 0.115(9) -0.010(6) -0.003(5) 0.001(4)
C10 0.040(5) 0.064(6) 0.104(8) -0.013(6) 0.004(5) 0.002(4)
C11 0.042(5) 0.045(5) 0.094(7) -0.003(5) 0.011(5) 0.000(4)
C13 0.025(4) 0.024(4) 0.159(9) 0.001(5) -0.006(5) -0.003(3)
C14 0.031(4) 0.029(4) 0.157(8) 0.015(5) -0.015(5) -0.003(3)
C15 0.068(6) 0.035(4) 0.154(10) 0.003(6) -0.031(7) -0.005(4)
C19 0.038(4) 0.077(6) 0.149(8) 0.050(6) -0.010(5) -0.013(4)
C20 0.027(4) 0.052(5) 0.162(9) 0.047(6) -0.021(5) -0.012(4)
C21 0.036(4) 0.084(6) 0.148(8) 0.050(6) -0.008(5) -0.010(4)
C23 0.045(5) 0.072(6) 0.146(8) 0.031(6) -0.013(5) -0.011(4)
C24 0.043(5) 0.105(8) 0.164(10) 0.031(8) 0.003(6) -0.022(6)
C25 0.037(5) 0.119(9) 0.174(11) 0.033(9) 0.000(6) -0.026(6)
C26 0.041(5) 0.117(8) 0.172(10) 0.037(8) -0.002(6) -0.029(6)
C28 0.064(5) 0.084(5) 0.115(5) 0.024(5) -0.025(4) -0.017(4)
C29 0.080(5) 0.091(6) 0.113(6) 0.024(5) -0.021(5) -0.009(5)
C30 0.088(8) 0.116(9) 0.143(10) 0.042(9) -0.043(8) -0.020(8)
C34 0.028(4) 0.062(6) 0.101(8) 0.012(5) -0.001(4) 0.003(4)
C35 0.031(4) 0.064(6) 0.121(9) 0.021(6) 0.001(5) -0.003(4)
C36 0.032(4) 0.058(5) 0.085(6) 0.005(5) 0.007(4) 0.006(4)
C38 0.044(5) 0.032(4) 0.090(7) -0.003(4) 0.015(5) 0.007(3)
C39 0.045(5) 0.068(7) 0.104(9) 0.022(6) 0.003(5) 0.027(5)
C40 0.058(6) 0.084(8) 0.096(8) -0.011(7) -0.003(6) 0.038(6)
C41 0.055(6) 0.080(7) 0.086(8) 0.002(6) 0.010(5) 0.019(6)
C43 0.047(5) 0.027(3) 0.083(6) -0.007(4) 0.003(4) 0.007(3)
C44 0.048(5) 0.029(4) 0.075(5) 0.005(4) 0.013(4) 0.009(3)
C45 0.086(8) 0.038(5) 0.119(10) 0.023(6) 0.007(7) -0.009(5)
N46 0.039(4) 0.179(10) 0.055(4) -0.016(6) -0.013(3) -0.002(5)
C47 0.056(6) 0.139(13) 0.050(5) -0.001(6) -0.014(4) -0.008(7)
C48 0.076(8) 0.116(12) 0.064(6) -0.017(7) 0.004(6) -0.019(8)
C49 0.128(13) 0.100(10) 0.056(6) -0.001(6) 0.013(7) -0.026(10)
C50 0.126(14) 0.103(12) 0.081(8) -0.016(8) 0.012(9) -0.010(10)
C51 0.041(5) 0.182(11) 0.049(5) 0.003(6) -0.008(4) 0.010(6)
C52 0.049(5) 0.181(11) 0.058(5) 0.022(7) 0.000(4) 0.021(7)
C53 0.059(6) 0.174(12) 0.072(6) 0.027(8) 0.002(5) 0.024(8)
C54 0.088(8) 0.143(11) 0.091(8) 0.011(8) -0.009(7) 0.009(8)
C55 0.034(5) 0.190(11) 0.082(6) -0.014(8) -0.015(5) 0.003(6)
C56 0.050(6) 0.210(13) 0.105(8) 0.001(9) -0.010(6) -0.001(8)
C57 0.050(7) 0.193(14) 0.121(10) 0.023(10) -0.005(7) -0.011(8)
C58 0.077(10) 0.20(2) 0.146(15) 0.036(15) -0.008(10) -0.039(12)
C59 0.071(5) 0.108(6) 0.064(5) -0.020(5) -0.007(4) -0.008(5)
C60 0.070(6) 0.106(7) 0.086(6) -0.019(5) 0.000(5) -0.006(5)
C61 0.089(7) 0.112(7) 0.092(6) -0.008(6) -0.003(5) -0.011(6)
C62 0.098(12) 0.140(17) 0.122(13) 0.038(13) 0.027(11) -0.024(12)
N63 0.106(7) 0.092(7) 0.059(5) 0.000 0.000 -0.008(6)
C64 0.138(17) 0.133(17) 0.134(16) 0.001(7) 0.004(7) -0.006(7)
C65 0.20(3) 0.20(3) 0.20(3) 0.001(7) 0.001(7) -0.001(7)
C66 0.123(14) 0.121(14) 0.122(14) -0.003(7) -0.003(7) -0.005(7)
C67 0.066(11) 0.094(12) 0.081(11) 0.011(10) -0.010(9) -0.012(10)
C68 0.102(10) 0.084(9) 0.086(9) 0.000(6) 0.005(7) -0.005(7)
C69 0.101(11) 0.088(11) 0.084(10) 0.003(7) 0.005(7) -0.006(7)
C70 0.15(2) 0.15(2) 0.15(2) -0.002(7) 0.006(7) -0.006(7)
C71 0.119(17) 0.114(17) 0.116(17) 0.009(13) 0.018(12) 0.007(13)
C64B 0.070(8) 0.078(8) 0.060(7) -0.001(6) 0.007(6) -0.011(6)
C65B 0.082(9) 0.077(8) 0.076(8) -0.008(6) -0.001(6) -0.007(6)
C66B 0.057(7) 0.065(7) 0.060(7) 0.005(6) 0.006(6) -0.007(6)
C67B 0.093(14) 0.099(14) 0.107(14) 0.001(11) -0.006(11) 0.012(11)
C68B 0.076(8) 0.072(8) 0.061(7) 0.004(6) 0.006(6) -0.009(6)
C69B 0.108(14) 0.100(14) 0.104(14) 0.002(7) 0.008(7) -0.005(7)
C70B 0.104(11) 0.101(11) 0.102(11) 0.006(7) 0.000(7) -0.007(7)
C71B 0.123(18) 0.116(18) 0.112(17) -0.002(13) 0.001(12) -0.010(13)
P1 0.0675(16) 0.0286(11) 0.0890(17) 0.0135(10) -0.0045(13) 0.0016(9)
O1 0.044(3) 0.029(3) 0.070(3) 0.005(2) 0.007(3) 0.011(2)
O2 0.063(4) 0.041(3) 0.078(4) -0.003(3) -0.014(3) 0.020(3)
O3 0.075(6) 0.044(4) 0.177(10) 0.002(5) -0.006(6) -0.001(4)
O4 0.145(10) 0.064(5) 0.113(7) 0.018(5) 0.011(7) -0.012(6)
P2 0.0271(12) 0.0186(11) 0.110(3) 0.000 0.000 -0.0018(9)
O5 0.037(3) 0.023(3) 0.147(7) -0.012(3) -0.028(4) 0.006(2)
O6 0.029(3) 0.033(3) 0.130(6) 0.011(3) -0.016(3) -0.004(2)
S1 0.0389(12) 0.0480(12) 0.122(2) 0.0206(13) 0.0070(13) 0.0055(9)
O7 0.038(3) 0.059(4) 0.116(6) 0.010(4) -0.007(4) 0.001(3)
C72 0.060(7) 0.067(7) 0.139(13) 0.012(8) -0.014(8) 0.015(6)
C73 0.053(6) 0.052(6) 0.146(13) -0.011(7) -0.003(7) 0.001(5)
S2 0.0613(18) 0.138(4) 0.100(2) -0.019(2) -0.0108(16) 0.017(2)
O8 0.079(6) 0.119(9) 0.110(7) -0.014(7) -0.038(6) 0.020(6)
C74 0.113(11) 0.124(11) 0.138(11) -0.013(10) -0.022(10) 0.010(9)
C75 0.090(9) 0.122(10) 0.092(8) -0.024(8) -0.013(7) 0.022(8)
O10 0.042(5) 0.052(5) 0.072(6) -0.003(5) -0.007(4) -0.007(4)
O10B 0.065(10) 0.100(12) 0.082(11) 0.008(10) 0.025(9) -0.007(10)
S3 0.049(3) 0.043(2) 0.046(2) 0.0041(15) 0.0059(19) -0.004(2)
O9 0.063(7) 0.033(5) 0.049(6) 0.014(4) 0.001(5) -0.002(5)
C76 0.094(14) 0.045(9) 0.054(9) 0.013(8) -0.003(9) -0.031(9)
C77 0.055(10) 0.035(8) 0.090(12) -0.007(9) 0.005(9) 0.010(8)
O11 0.084(13) 0.064(9) 0.028(5) -0.006(5) 0.004(7) -0.013(9)
O12 0.11(3) 0.06(2) 0.043(16) 0.003(14) -0.006(17) -0.03(2)

loop_
_atom_type_symbol
_atom_type_description
_atom_type_scat_dispersion_real
_atom_type_scat_dispersion_imag
_atom_type_scat_source
C C 0.0181 0.0091 'International Tables Vol C Tables 4.2.6.8 and 6.1.1.4'
H H 0.0000 0.0000 'International Tables Vol C Tables 4.2.6.8 and 6.1.1.4'
N N 0.0311 0.0180 'International Tables Vol C Tables 4.2.6.8 and 6.1.1.4'
O O 0.0492 0.0322 'International Tables Vol C Tables 4.2.6.8 and 6.1.1.4'
P P 0.2955 0.4335 'International Tables Vol C Tables 4.2.6.8 and 6.1.1.4'
S S 0.3331 0.5567 'International Tables Vol C Tables 4.2.6.8 and 6.1.1.4'

loop_
_geom_angle_atom_site_label_1
_geom_angle_atom_site_label_2
_geom_angle_atom_site_label_3
_geom_angle
_geom_angle_site_symmetry_1
_geom_angle_site_symmetry_3
N2 N1 C5 110.1(9) . .
N2 N1 C44 123.8(7) . .
C5 N1 C44 126.0(9) . .
N3 N2 N1 107.6(7) . .
N2 N3 C4 108.8(9) . .
C8 N7 C6 117.3(10) . .
C13 N12 C8 125.3(11) . .
C13 N12 H12 117.3 . .
C8 N12 H12 117.3 . .
C20 N16 N17 108.8(11) . .
C20 N16 C14 128.5(11) . .
N17 N16 C14 122.7(14) . .
N18 N17 N16 110.5(14) . .
N17 N18 C19 106.9(11) . .
C23 N22 C21 116.0(11) . .
C28 N27 C23 128.3(13) . .
C28 N27 H27 115.8 . .
C23 N27 H27 115.8 . .
N32 N31 C35 111.9(10) . .
N32 N31 C29 123.9(13) . .
C35 N31 C29 123.6(14) . .
N31 N32 N33 108.3(10) . .
N32 N33 C34 107.3(10) . .
C38 N37 C36 117.9(8) . .
C43 N42 C38 125.9(8) . .
C43 N42 H42 117.0 . .
C38 N42 H42 117.0 . .
C5 C4 N3 108.4(9) . .
C5 C4 C6 129.5(9) . .
N3 C4 C6 122.0(11) . .
C4 C5 N1 105.0(9) . .
C4 C5 H5 127.5 . .
N1 C5 H5 127.5 . .
N7 C6 C11 120.8(9) . .
N7 C6 C4 114.8(10) . .
C11 C6 C4 124.4(10) . .
N7 C8 C9 123.6(11) . .
N7 C8 N12 110.7(10) . .
C9 C8 N12 125.5(9) . .
C8 C9 C10 119.2(10) . .
C8 C9 H9 120.4 . .
C10 C9 H9 120.4 . .
C9 C10 C11 118.0(13) . .
C9 C10 H10 121.0 . .
C11 C10 H10 121.0 . .
C6 C11 C10 120.9(11) . .
C6 C11 H11 119.5 . .
C10 C11 H11 119.5 . .
O13 C13 N12 125.0(13) . .
O13 C13 C14 122.0(8) . .
N12 C13 C14 113.0(12) . .
N16 C14 C15 112.5(9) . .
N16 C14 C13 107.8(8) . .
C15 C14 C13 109.9(13) . .
N16 C14 H14 108.9 . .
C15 C14 H14 108.9 . .
C13 C14 H14 108.9 . .
C14 C15 H15A 109.5 . .
C14 C15 H15B 109.5 . .
H15A C15 H15B 109.5 . .
C14 C15 H15C 109.5 . .
H15A C15 H15C 109.5 . .
H15B C15 H15C 109.5 . .
N18 C19 C20 105.5(15) . .
N18 C19 C21 121.9(11) . .
C20 C19 C21 132.5(17) . .
N16 C20 C19 108.2(14) . .
N16 C20 H20 125.9 . .
C19 C20 H20 125.9 . .
N22 C21 C26 121.1(18) . .
N22 C21 C19 113.9(11) . .
C26 C21 C19 124.9(19) . .
N22 C23 C24 126.9(18) . .
N22 C23 N27 109.5(11) . .
C24 C23 N27 123.3(19) . .
C25 C24 C23 117(2) . .
C25 C24 H24 121.7 . .
C23 C24 H24 121.7 . .
C24 C25 C26 119.2(13) . .
C24 C25 H25 120.4 . .
C26 C25 H25 120.4 . .
C25 C26 C21 120(2) . .
C25 C26 H26 120.1 . .
C21 C26 H26 120.1 . .
N27 C28 O28 130.7(15) . .
N27 C28 C29 119.1(14) . .
O28 C28 C29 109.7(17) . .
N31 C29 C30 107.6(17) . .
N31 C29 C28 107.1(11) . .
C30 C29 C28 115.5(15) . .
N31 C29 H29 108.8 . .
C30 C29 H29 108.8 . .
C28 C29 H29 108.8 . .
C29 C30 H30A 109.5 . .
C29 C30 H30B 109.5 . .
H30A C30 H30B 109.5 . .
C29 C30 H30C 109.5 . .
H30A C30 H30C 109.5 . .
H30B C30 H30C 109.5 . .
N33 C34 C35 108.0(11) . .
N33 C34 C36 122.1(9) . .
C35 C34 C36 129.8(11) . .
N31 C35 C34 104.4(11) . .
N31 C35 H35 127.8 . .
C34 C35 H35 127.8 . .
N37 C36 C41 123.4(11) . .
N37 C36 C34 115.7(8) . .
C41 C36 C34 120.9(10) . .
N37 C38 C39 124.0(10) . .
N37 C38 N42 113.2(8) . .
C39 C38 N42 122.7(10) . .
C38 C39 C40 115.5(11) . .
C38 C39 H39 122.3 . .
C40 C39 H39 122.3 . .
C41 C40 C39 121.3(10) . .
C41 C40 H40 119.4 . .
C39 C40 H40 119.4 . .
C40 C41 C36 117.7(11) . .
C40 C41 H41 121.1 . .
C36 C41 H41 121.1 . .
O43 C43 N42 126.8(9) . .
O43 C43 C44 120.0(10) . .
N42 C43 C44 113.2(8) . .
N1 C44 C45 110.6(9) . .
N1 C44 C43 107.1(8) . .
C45 C44 C43 109.9(8) . .
N1 C44 H44 109.7 . .
C45 C44 H44 109.7 . .
C43 C44 H44 109.7 . .
C44 C45 H45A 109.5 . .
C44 C45 H45B 109.5 . .
H45A C45 H45B 109.5 . .
C44 C45 H45C 109.5 . .
H45A C45 H45C 109.5 . .
H45B C45 H45C 109.5 . .
C51 N46 C55 115.3(13) . .
C51 N46 C47 112.7(12) . .
C55 N46 C47 104.9(9) . .
C51 N46 C59 108.0(10) . .
C55 N46 C59 109.8(13) . .
C47 N46 C59 105.7(12) . .
C48 C47 N46 118.7(9) . .
C48 C47 H47A 107.6 . .
N46 C47 H47A 107.6 . .
C48 C47 H47B 107.6 . .
N46 C47 H47B 107.6 . .
H47A C47 H47B 107.1 . .
C47 C48 C49 106.8(12) . .
C47 C48 H48A 110.4 . .
C49 C48 H48A 110.4 . .
C47 C48 H48B 110.4 . .
C49 C48 H48B 110.4 . .
H48A C48 H48B 108.6 . .
C50 C49 C48 117.8(15) . .
C50 C49 H49A 107.9 . .
C48 C49 H49A 107.9 . .
C50 C49 H49B 107.9 . .
C48 C49 H49B 107.9 . .
H49A C49 H49B 107.2 . .
C49 C50 H50A 109.5 . .
C49 C50 H50B 109.5 . .
H50A C50 H50B 109.5 . .
C49 C50 H50C 109.5 . .
H50A C50 H50C 109.5 . .
H50B C50 H50C 109.5 . .
C52 C51 N46 114.6(10) . .
C52 C51 H51A 108.6 . .
N46 C51 H51A 108.6 . .
C52 C51 H51B 108.6 . .
N46 C51 H51B 108.6 . .
H51A C51 H51B 107.6 . .
C51 C52 C53 112.4(13) . .
C51 C52 H52A 109.1 . .
C53 C52 H52A 109.1 . .
C51 C52 H52B 109.1 . .
C53 C52 H52B 109.1 . .
H52A C52 H52B 107.8 . .
C54 C53 C52 111.9(14) . .
C54 C53 H53A 109.2 . .
C52 C53 H53A 109.2 . .
C54 C53 H53B 109.2 . .
C52 C53 H53B 109.2 . .
H53A C53 H53B 107.9 . .
C53 C54 H54A 109.5 . .
C53 C54 H54B 109.5 . .
H54A C54 H54B 109.5 . .
C53 C54 H54C 109.5 . .
H54A C54 H54C 109.5 . .
H54B C54 H54C 109.5 . .
C56 C55 N46 115.5(11) . .
C56 C55 H55A 108.4 . .
N46 C55 H55A 108.4 . .
C56 C55 H55B 108.4 . .
N46 C55 H55B 108.4 . .
H55A C55 H55B 107.5 . .
C55 C56 C57 108.3(15) . .
C55 C56 H56A 110.0 . .
C57 C56 H56A 110.0 . .
C55 C56 H56B 110.0 . .
C57 C56 H56B 110.0 . .
H56A C56 H56B 108.4 . .
C56 C57 C58 111.3(17) . .
C56 C57 H57A 109.4 . .
C58 C57 H57A 109.4 . .
C56 C57 H57B 109.4 . .
C58 C57 H57B 109.4 . .
H57A C57 H57B 108.0 . .
C57 C58 H58A 109.5 . .
C57 C58 H58B 109.5 . .
H58A C58 H58B 109.5 . .
C57 C58 H58C 109.5 . .
H58A C58 H58C 109.5 . .
H58B C58 H58C 109.5 . .
C60 C59 N46 117.7(11) . .
C60 C59 H59A 107.9 . .
N46 C59 H59A 107.9 . .
C60 C59 H59B 107.9 . .
N46 C59 H59B 107.9 . .
H59A C59 H59B 107.2 . .
C59 C60 C61 119.0(13) . .
C59 C60 H60A 107.6 . .
C61 C60 H60A 107.6 . .
C59 C60 H60B 107.6 . .
C61 C60 H60B 107.6 . .
H60A C60 H60B 107.0 . .
C62 C61 C60 116.3(16) . .
C62 C61 H61A 108.2 . .
C60 C61 H61A 108.2 . .
C62 C61 H61B 108.2 . .
C60 C61 H61B 108.2 . .
H61A C61 H61B 107.4 . .
C61 C62 H62A 109.5 . .
C61 C62 H62B 109.5 . .
H62A C62 H62B 109.5 . .
C61 C62 H62C 109.5 . .
H62A C62 H62C 109.5 . .
H62B C62 H62C 109.5 . .
C64B N63 C64B 135.2(19) 2_665 .
C68 N63 C68 161(2) . 2_665
C64B N63 C68B 109.6(11) 2_665 .
C64B N63 C68B 104.9(12) . .
C64B N63 C68B 104.9(12) 2_665 2_665
C64B N63 C68B 109.6(11) . 2_665
C68B N63 C68B 77.8(17) . 2_665
C68 N63 C64 101(2) . 2_665
C68 N63 C64 93(2) 2_665 2_665
C68 N63 C64 93(2) . .
C68 N63 C64 101(2) 2_665 .
C64 N63 C64 85(3) 2_665 .
C65 C64 N63 113(2) . .
C65 C64 H64A 109.0 . .
N63 C64 H64A 109.0 . .
C65 C64 H64B 109.0 . .
N63 C64 H64B 109.0 . .
H64A C64 H64B 107.8 . .
C64 C65 C66 109(2) . .
C64 C65 H65A 109.9 . .
C66 C65 H65A 109.9 . .
C64 C65 H65B 109.9 . .
C66 C65 H65B 109.9 . .
H65A C65 H65B 108.3 . .
C67 C66 C65 105(2) . .
C67 C66 H66A 110.7 . .
C65 C66 H66A 110.7 . .
C67 C66 H66B 110.7 . .
C65 C66 H66B 110.7 . .
H66A C66 H66B 108.8 . .
C66 C67 H67A 109.5 . .
C66 C67 H67B 109.5 . .
H67A C67 H67B 109.5 . .
C66 C67 H67C 109.5 . .
H67A C67 H67C 109.5 . .
H67B C67 H67C 109.5 . .
C69 C68 N63 109.5(17) . .
C69 C68 H68A 109.8 . .
N63 C68 H68A 109.8 . .
C69 C68 H68B 109.8 . .
N63 C68 H68B 109.8 . .
H68A C68 H68B 108.2 . .
C70 C69 C68 110(2) . .
C70 C69 H69A 109.6 . .
C68 C69 H69A 109.6 . .
C70 C69 H69B 109.6 . .
C68 C69 H69B 109.6 . .
H69A C69 H69B 108.1 . .
C69 C70 C71 107(2) . .
C69 C70 H70A 110.3 . .
C71 C70 H70A 110.3 . .
C69 C70 H70B 110.3 . .
C71 C70 H70B 110.3 . .
H70A C70 H70B 108.5 . .
C70 C71 H71A 109.5 . .
C70 C71 H71B 109.5 . .
H71A C71 H71B 109.5 . .
C70 C71 H71C 109.5 . .
H71A C71 H71C 109.5 . .
H71B C71 H71C 109.5 . .
N63 C64B C65B 103.1(13) . .
N63 C64B H64C 111.1 . .
C65B C64B H64C 111.1 . .
N63 C64B H64D 111.1 . .
C65B C64B H64D 111.1 . .
H64C C64B H64D 109.1 . .
C66B C65B C64B 101.6(15) . .
C66B C65B H65C 111.4 . .
C64B C65B H65C 111.4 . .
C66B C65B H65D 111.4 . .
C64B C65B H65D 111.4 . .
H65C C65B H65D 109.3 . .
C67B C66B C65B 107.5(17) . .
C67B C66B H66C 110.2 . .
C65B C66B H66C 110.2 . .
C67B C66B H66D 110.2 . .
C65B C66B H66D 110.2 . .
H66C C66B H66D 108.5 . .
C66B C67B H67D 109.5 . .
C66B C67B H67E 109.5 . .
H67D C67B H67E 109.5 . .
C66B C67B H67F 109.5 . .
H67D C67B H67F 109.5 . .
H67E C67B H67F 109.5 . .
C69B C68B N63 114.7(16) . .
C69B C68B C68B 153(3) . 2_665
N63 C68B C68B 51.1(9) . 2_665
C69B C68B H68C 108.6 . .
N63 C68B H68C 108.6 . .
C68B C68B H68C 98.5 2_665 .
C69B C68B H68D 108.6 . .
N63 C68B H68D 108.6 . .
C68B C68B H68D 64.3 2_665 .
H68C C68B H68D 107.6 . .
C68B C69B C70B 105(2) . .
C68B C69B H69C 110.8 . .
C70B C69B H69C 110.8 . .
C68B C69B H69D 110.8 . .
C70B C69B H69D 110.8 . .
H69C C69B H69D 108.8 . .
C71B C70B C69B 109(2) . .
C71B C70B H70C 109.9 . .
C69B C70B H70C 109.9 . .
C71B C70B H70D 109.9 . .
C69B C70B H70D 109.9 . .
H70C C70B H70D 108.3 . .
C70B C71B H71D 109.5 . .
C70B C71B H71E 109.5 . .
H71D C71B H71E 109.5 . .
C70B C71B H71F 109.5 . .
H71D C71B H71F 109.5 . .
H71E C71B H71F 109.5 . .
O4 P1 O1 115.5(6) . .
O4 P1 O2 116.0(6) . .
O1 P1 O2 114.3(4) . .
O4 P1 O3 104.3(8) . .
O1 P1 O3 104.4(4) . .
O2 P1 O3 99.5(6) . .
P1 O3 H3 109.5 . .
P1 O4 H4 109.5 . .
O5 P2 O5 106.9(8) 2_675 .
O5 P2 O6 109.0(4) 2_675 .
O5 P2 O6 110.2(3) . .
O5 P2 O6 109.0(4) . 2_675
O6 P2 O6 111.5(7) . 2_675
P2 O5 H5O 115(5) . .
O7 S1 C73 105.5(6) . .
O7 S1 C72 105.8(6) . .
C73 S1 C72 94.6(8) . .
S1 C72 H72A 109.5 . .
S1 C72 H72B 109.5 . .
H72A C72 H72B 109.5 . .
S1 C72 H72C 109.5 . .
H72A C72 H72C 109.5 . .
H72B C72 H72C 109.5 . .
S1 C73 H73A 109.5 . .
S1 C73 H73B 109.5 . .
H73A C73 H73B 109.5 . .
S1 C73 H73C 109.5 . .
H73A C73 H73C 109.5 . .
H73B C73 H73C 109.5 . .
O8 S2 C74 109.6(10) . .
O8 S2 C75 106.7(8) . .
C74 S2 C75 102.1(11) . .
S2 C74 H74A 109.5 . .
S2 C74 H74B 109.5 . .
H74A C74 H74B 109.5 . .
S2 C74 H74C 109.5 . .
H74A C74 H74C 109.5 . .
H74B C74 H74C 109.5 . .
S2 C75 H75A 109.5 . .
S2 C75 H75B 109.5 . .
H75A C75 H75B 109.5 . .
S2 C75 H75C 109.5 . .
H75A C75 H75C 109.5 . .
H75B C75 H75C 109.5 . .
O9 S3 C76 110.2(9) . .
O9 S3 C77 106.3(9) . .
C76 S3 C77 90.8(12) . .
S3 C76 H76A 109.5 . .
S3 C76 H76B 109.5 . .
H76A C76 H76B 109.5 . .
S3 C76 H76C 109.5 . .
H76A C76 H76C 109.5 . .
H76B C76 H76C 109.5 . .
S3 C77 H77A 109.5 . .
S3 C77 H77B 109.5 . .
H77A C77 H77B 109.5 . .
S3 C77 H77C 109.5 . .
H77A C77 H77C 109.5 . .
H77B C77 H77C 109.5 . .

loop_
_geom_bond_atom_site_label_1
_geom_bond_atom_site_label_2
_geom_bond_distance
_geom_bond_site_symmetry_2
O13 C13 1.229(19) .
O28 C28 1.33(2) .
O43 C43 1.222(13) .
N1 N2 1.331(13) .
N1 C5 1.360(11) .
N1 C44 1.500(14) .
N2 N3 1.283(13) .
N3 C4 1.375(12) .
N7 C8 1.353(12) .
N7 C6 1.374(13) .
N12 C13 1.389(11) .
N12 C8 1.408(15) .
N12 H12 0.8800 .
N16 C20 1.23(2) .
N16 N17 1.336(15) .
N16 C14 1.443(16) .
N17 N18 1.279(19) .
N18 C19 1.34(2) .
N22 C23 1.28(2) .
N22 C21 1.33(2) .
N27 C28 1.31(2) .
N27 C23 1.40(2) .
N27 H27 0.8800 .
N31 N32 1.311(19) .
N31 C35 1.344(18) .
N31 C29 1.51(2) .
N32 N33 1.328(15) .
N33 C34 1.375(15) .
N37 C38 1.320(14) .
N37 C36 1.348(13) .
N42 C43 1.328(14) .
N42 C38 1.418(12) .
N42 H42 0.8800 .
C4 C5 1.321(17) .
C4 C6 1.461(14) .
C5 H5 0.9500 .
C6 C11 1.384(17) .
C8 C9 1.378(18) .
C9 C10 1.379(19) .
C9 H9 0.9500 .
C10 C11 1.390(16) .
C10 H10 0.9500 .
C11 H11 0.9500 .
C13 C14 1.54(2) .
C14 C15 1.519(14) .
C14 H14 1.0000 .
C15 H15A 0.9800 .
C15 H15B 0.9800 .
C15 H15C 0.9800 .
C19 C20 1.402(15) .
C19 C21 1.42(3) .
C20 H20 0.9500 .
C21 C26 1.394(16) .
C23 C24 1.380(17) .
C24 C25 1.33(3) .
C24 H24 0.9500 .
C25 C26 1.35(3) .
C25 H25 0.9500 .
C26 H26 0.9500 .
C28 C29 1.60(2) .
C29 C30 1.53(3) .
C29 H29 1.0000 .
C30 H30A 0.9800 .
C30 H30B 0.9800 .
C30 H30C 0.9800 .
C34 C35 1.379(16) .
C34 C36 1.450(16) .
C35 H35 0.9500 .
C36 C41 1.378(15) .
C38 C39 1.405(13) .
C39 C40 1.412(19) .
C39 H39 0.9500 .
C40 C41 1.36(2) .
C40 H40 0.9500 .
C41 H41 0.9500 .
C43 C44 1.544(13) .
C44 C45 1.517(12) .
C44 H44 1.0000 .
C45 H45A 0.9800 .
C45 H45B 0.9800 .
C45 H45C 0.9800 .
N46 C51 1.51(2) .
N46 C55 1.517(14) .
N46 C47 1.544(15) .
N46 C59 1.62(2) .
C47 C48 1.478(19) .
C47 H47A 0.9900 .
C47 H47B 0.9900 .
C48 C49 1.519(18) .
C48 H48A 0.9900 .
C48 H48B 0.9900 .
C49 C50 1.42(3) .
C49 H49A 0.9900 .
C49 H49B 0.9900 .
C50 H50A 0.9800 .
C50 H50B 0.9800 .
C50 H50C 0.9800 .
C51 C52 1.49(3) .
C51 H51A 0.9900 .
C51 H51B 0.9900 .
C52 C53 1.54(2) .
C52 H52A 0.9900 .
C52 H52B 0.9900 .
C53 C54 1.51(3) .
C53 H53A 0.9900 .
C53 H53B 0.9900 .
C54 H54A 0.9800 .
C54 H54B 0.9800 .
C54 H54C 0.9800 .
C55 C56 1.49(2) .
C55 H55A 0.9900 .
C55 H55B 0.9900 .
C56 C57 1.53(2) .
C56 H56A 0.9900 .
C56 H56B 0.9900 .
C57 C58 1.57(3) .
C57 H57A 0.9900 .
C57 H57B 0.9900 .
C58 H58A 0.9800 .
C58 H58B 0.9800 .
C58 H58C 0.9800 .
C59 C60 1.43(2) .
C59 H59A 0.9900 .
C59 H59B 0.9900 .
C60 C61 1.66(2) .
C60 H60A 0.9900 .
C60 H60B 0.9900 .
C61 C62 1.47(3) .
C61 H61A 0.9900 .
C61 H61B 0.9900 .
C62 H62A 0.9800 .
C62 H62B 0.9800 .
C62 H62C 0.9800 .
N63 C64B 1.476(16) .
N63 C68 1.57(2) .
N63 C68B 1.572(17) .
N63 C64 1.59(2) .
C64 C65 1.53(2) .
C64 H64A 0.9900 .
C64 H64B 0.9900 .
C65 C66 1.58(2) .
C65 H65A 0.9900 .
C65 H65B 0.9900 .
C66 C67 1.55(2) .
C66 H66A 0.9900 .
C66 H66B 0.9900 .
C67 H67A 0.9800 .
C67 H67B 0.9800 .
C67 H67C 0.9800 .
C68 C69 1.53(2) .
C68 H68A 0.9900 .
C68 H68B 0.9900 .
C69 C70 1.53(2) .
C69 H69A 0.9900 .
C69 H69B 0.9900 .
C70 C71 1.56(2) .
C70 H70A 0.9900 .
C70 H70B 0.9900 .
C71 H71A 0.9800 .
C71 H71B 0.9800 .
C71 H71C 0.9800 .
C64B C65B 1.59(2) .
C64B H64C 0.9900 .
C64B H64D 0.9900 .
C65B C66B 1.568(19) .
C65B H65C 0.9900 .
C65B H65D 0.9900 .
C66B C67B 1.52(2) .
C66B H66C 0.9900 .
C66B H66D 0.9900 .
C67B H67D 0.9800 .
C67B H67E 0.9800 .
C67B H67F 0.9800 .
C68B C69B 1.53(2) .
C68B C68B 1.98(4) 2_665
C68B H68C 0.9900 .
C68B H68D 0.9900 .
C69B C70B 1.55(2) .
C69B H69C 0.9900 .
C69B H69D 0.9900 .
C70B C71B 1.53(2) .
C70B H70C 0.9900 .
C70B H70D 0.9900 .
C71B H71D 0.9800 .
C71B H71E 0.9800 .
C71B H71F 0.9800 .
P1 O4 1.448(13) .
P1 O1 1.467(6) .
P1 O2 1.539(8) .
P1 O3 1.663(11) .
O3 H3 0.8400 .
O4 H4 0.8400 .
P2 O5 1.533(8) .
P2 O6 1.535(8) .
O5 H5O 1.005(14) .
S1 O7 1.506(7) .
S1 C73 1.801(15) .
S1 C72 1.822(15) .
C72 H72A 0.9800 .
C72 H72B 0.9800 .
C72 H72C 0.9800 .
C73 H73A 0.9800 .
C73 H73B 0.9800 .
C73 H73C 0.9800 .
S2 O8 1.481(11) .
S2 C74 1.69(2) .
S2 C75 1.780(18) .
C74 H74A 0.9800 .
C74 H74B 0.9800 .
C74 H74C 0.9800 .
C75 H75A 0.9800 .
C75 H75B 0.9800 .
C75 H75C 0.9800 .
S3 O9 1.502(13) .
S3 C76 1.65(2) .
S3 C77 1.82(2) .
C76 H76A 0.9800 .
C76 H76B 0.9800 .
C76 H76C 0.9800 .
C77 H77A 0.9800 .
C77 H77B 0.9800 .
C77 H77C 0.9800 .

loop_
_geom_hbond_atom_site_label_D
_geom_hbond_atom_site_label_H
_geom_hbond_atom_site_label_A
_geom_hbond_distance_DH
_geom_hbond_distance_HA
_geom_hbond_distance_DA
_geom_hbond_angle_DHA
N12 H12 O5 0.88 2.05 2.922(14) 174.0
N27 H27 O10 0.88 2.21 3.076(16) 167.9
N27 H27 O10B 0.88 2.15 2.93(3) 147.2
N42 H42 O1 0.88 1.88 2.755(9) 170.2
O5 H5O O2 1.005(14) 1.478(14) 2.462(8) 165(7)
O4 H4 O10 0.84 1.97 2.727(15) 150.1
O4 H4 O10B 0.84 2.20 2.75(3) 122.9
O3 H3 O6 0.84 1.83 2.508(10) 136.6

loop_
_geom_torsion_atom_site_label_1
_geom_torsion_atom_site_label_2
_geom_torsion_atom_site_label_3
_geom_torsion_atom_site_label_4
_geom_torsion
_geom_torsion_site_symmetry_1
_geom_torsion_site_symmetry_4
C5 N1 N2 N3 -0.5(12) . .
C44 N1 N2 N3 179.8(9) . .
N1 N2 N3 C4 1.1(12) . .
C20 N16 N17 N18 0.4(15) . .
C14 N16 N17 N18 -177.5(11) . .
N16 N17 N18 C19 2.0(16) . .
C35 N31 N32 N33 1.3(15) . .
C29 N31 N32 N33 173.1(13) . .
N31 N32 N33 C34 -2.1(14) . .
N2 N3 C4 C5 -1.3(12) . .
N2 N3 C4 C6 179.2(9) . .
N3 C4 C5 N1 1.0(11) . .
C6 C4 C5 N1 -179.6(9) . .
N2 N1 C5 C4 -0.3(11) . .
C44 N1 C5 C4 179.3(9) . .
C8 N7 C6 C11 2.5(12) . .
C8 N7 C6 C4 -179.5(8) . .
C5 C4 C6 N7 -5.1(14) . .
N3 C4 C6 N7 174.3(9) . .
C5 C4 C6 C11 172.9(10) . .
N3 C4 C6 C11 -7.7(15) . .
C6 N7 C8 C9 -3.4(13) . .
C6 N7 C8 N12 -179.0(7) . .
C13 N12 C8 N7 -166.1(8) . .
C13 N12 C8 C9 18.4(13) . .
N7 C8 C9 C10 3.9(14) . .
N12 C8 C9 C10 178.8(9) . .
C8 C9 C10 C11 -3.3(14) . .
N7 C6 C11 C10 -2.2(14) . .
C4 C6 C11 C10 180.0(9) . .
C9 C10 C11 C6 2.6(15) . .
C8 N12 C13 O13 -2.5(14) . .
C8 N12 C13 C14 178.2(7) . .
C20 N16 C14 C15 -119.6(14) . .
N17 N16 C14 C15 57.8(17) . .
C20 N16 C14 C13 119.1(13) . .
N17 N16 C14 C13 -63.5(13) . .
O13 C13 C14 N16 96.1(12) . .
N12 C13 C14 N16 -84.6(10) . .
O13 C13 C14 C15 -26.8(12) . .
N12 C13 C14 C15 152.4(8) . .
N17 N18 C19 C20 -3.3(15) . .
N17 N18 C19 C21 179.9(12) . .
N17 N16 C20 C19 -2.4(13) . .
C14 N16 C20 C19 175.3(10) . .
N18 C19 C20 N16 3.6(14) . .
C21 C19 C20 N16 180.0(13) . .
C23 N22 C21 C26 -5.7(19) . .
C23 N22 C21 C19 177.2(11) . .
N18 C19 C21 N22 172.8(12) . .
C20 C19 C21 N22 -3(2) . .
N18 C19 C21 C26 -4(2) . .
C20 C19 C21 C26 179.9(15) . .
C21 N22 C23 C24 3(2) . .
C21 N22 C23 N27 177.4(11) . .
C28 N27 C23 N22 175.8(14) . .
C28 N27 C23 C24 -10(2) . .
N22 C23 C24 C25 3(3) . .
N27 C23 C24 C25 -170.9(15) . .
C23 C24 C25 C26 -6(3) . .
C24 C25 C26 C21 3(3) . .
N22 C21 C26 C25 3(3) . .
C19 C21 C26 C25 179.4(15) . .
C23 N27 C28 O28 -2(3) . .
C23 N27 C28 C29 169.5(13) . .
N32 N31 C29 C30 39.2(19) . .
C35 N31 C29 C30 -150.0(14) . .
N32 N31 C29 C28 -85.6(18) . .
C35 N31 C29 C28 85.2(17) . .
N27 C28 C29 N31 -87.2(18) . .
O28 C28 C29 N31 86.1(16) . .
N27 C28 C29 C30 152.9(16) . .
O28 C28 C29 C30 -34(2) . .
N32 N33 C34 C35 2.1(14) . .
N32 N33 C34 C36 -179.2(11) . .
N32 N31 C35 C34 0.0(15) . .
C29 N31 C35 C34 -171.7(12) . .
N33 C34 C35 N31 -1.3(14) . .
C36 C34 C35 N31 -179.9(12) . .
C38 N37 C36 C41 3.7(17) . .
C38 N37 C36 C34 -177.3(10) . .
N33 C34 C36 N37 -168.3(10) . .
C35 C34 C36 N37 10.1(19) . .
N33 C34 C36 C41 10.7(18) . .
C35 C34 C36 C41 -170.9(14) . .
C36 N37 C38 C39 -2.8(17) . .
C36 N37 C38 N42 -178.8(9) . .
C43 N42 C38 N37 -160.5(9) . .
C43 N42 C38 C39 23.6(16) . .
N37 C38 C39 C40 -0.9(19) . .
N42 C38 C39 C40 174.6(11) . .
C38 C39 C40 C41 4(2) . .
C39 C40 C41 C36 -3(2) . .
N37 C36 C41 C40 -1(2) . .
C34 C36 C41 C40 -179.5(13) . .
C38 N42 C43 O43 5.6(15) . .
C38 N42 C43 C44 -172.0(8) . .
N2 N1 C44 C45 23.3(14) . .
C5 N1 C44 C45 -156.3(10) . .
N2 N1 C44 C43 -96.4(11) . .
C5 N1 C44 C43 83.9(11) . .
O43 C43 C44 N1 62.9(10) . .
N42 C43 C44 N1 -119.3(8) . .
O43 C43 C44 C45 -57.3(13) . .
N42 C43 C44 C45 120.5(10) . .
C51 N46 C47 C48 58(2) . .
C55 N46 C47 C48 -175.3(17) . .
C59 N46 C47 C48 -59.3(19) . .
N46 C47 C48 C49 -170.8(16) . .
C47 C48 C49 C50 -169.6(18) . .
C55 N46 C51 C52 -59.2(15) . .
C47 N46 C51 C52 61.2(14) . .
C59 N46 C51 C52 177.6(11) . .
N46 C51 C52 C53 -178.9(10) . .
C51 C52 C53 C54 176.3(13) . .
C51 N46 C55 C56 -67(2) . .
C47 N46 C55 C56 168(2) . .
C59 N46 C55 C56 55(2) . .
N46 C55 C56 C57 174.7(19) . .
C55 C56 C57 C58 172(2) . .
C51 N46 C59 C60 -175.5(12) . .
C55 N46 C59 C60 58.0(16) . .
C47 N46 C59 C60 -54.6(16) . .
N46 C59 C60 C61 -175.7(12) . .
C59 C60 C61 C62 -175.7(16) . .
C68 N63 C64 C65 -109(4) . .
C68 N63 C64 C65 58(4) 2_665 .
C64 N63 C64 C65 150(6) 2_665 .
N63 C64 C65 C66 163(3) . .
C64 C65 C66 C67 100(4) . .
C68 N63 C68 C69 -48(2) 2_665 .
C64 N63 C68 C69 176(3) 2_665 .
C64 N63 C68 C69 90(3) . .
N63 C68 C69 C70 -167(4) . .
C68 C69 C70 C71 -175(4) . .
C64B N63 C64B C65B -52.1(14) 2_665 .
C68B N63 C64B C65B 87.4(18) . .
C68B N63 C64B C65B 169.6(16) 2_665 .
N63 C64B C65B C66B -175.5(17) . .
C64B C65B C66B C67B 172(2) . .
C64B N63 C68B C69B 51(3) 2_665 .
C64B N63 C68B C69B -100(3) . .
C68B N63 C68B C69B 152(3) 2_665 .
C64B N63 C68B C68B -101.7(14) 2_665 2_665
C64B N63 C68B C68B 107.3(13) . 2_665
N63 C68B C69B C70B -172(3) . .
C68B C68B C69B C70B -120(3) 2_665 .
C68B C69B C70B C71B -172(3) . .
